data_7244781
loop_
_publ_author_name
'Wu, Wei-Wei'
'Ruan, Ze-Yu'
'Shi, Chen-Guang'
'Mai, Jin-Tao'
'Cui, Wen'
'Ni, Zhao-Ping'
'Wu, Si-Guo'
'Tong, Ming-Liang'

_publ_section_title
;
 2D/3D spin crossover porous coordination polymers based on isomeric
 tetrapyridyl benzene ligands
;
_journal_name_full CrystEngComm
_journal_paper_doi 10.1039/D2CE00445C
_journal_year 2022
_chemical_formula_moiety 'C28 H18 B2 Fe N6, 2(O)'
_chemical_formula_sum 'C28 H28 B2 Fe N6 O2'
_chemical_formula_weight 558.03
_space_group_crystal_system orthorhombic
_space_group_IT_number 22
_space_group_name_Hall 'F 2 2'
_space_group_name_H-M_alt 'F 2 2 2'
_atom_sites_solution_hydrogens geom
_atom_sites_solution_primary dual
_audit_creation_date 2022-04-11
_audit_creation_method
;
Olex2 1.5
(compiled 2021.11.18 svn.ra9532c28 for OlexSys, GUI svn.r6429)
;
_audit_update_record
;
2022-04-13 deposited with the CCDC.	2022-04-14 downloaded from the CCDC.
;
_cell_angle_alpha 90
_cell_angle_beta 90
_cell_angle_gamma 90
_cell_formula_units_Z 4
_cell_length_a 11.012(4)
_cell_length_b 15.769(5)
_cell_length_c 18.997(6)
_cell_measurement_reflns_used 6056
_cell_measurement_temperature 250(2)
_cell_measurement_theta_max 28.078
_cell_measurement_theta_min 2.498
_cell_volume 3298.8(19)
_computing_cell_refinement 'SAINT v8.37A (Bruker, 2015)'
_computing_data_reduction 'SAINT v8.37A (Bruker, 2015)'
_computing_molecular_graphics 'Olex2 1.5 (Dolomanov et al., 2009)'
_computing_publication_material 'Olex2 1.5 (Dolomanov et al., 2009)'
_computing_structure_refinement 'SHELXL 2018/3 (Sheldrick, 2015)'
_computing_structure_solution 'SHELXT 2014/5 (Sheldrick, 2014)'
_diffrn_ambient_temperature 250(2)
_diffrn_measured_fraction_theta_full 0.976
_diffrn_measured_fraction_theta_max 0.979
_diffrn_measurement_device_type 'Bruker APEX-II CCD'
_diffrn_measurement_method '\f and \w scans'
_diffrn_radiation_type MoK\a
_diffrn_radiation_wavelength 0.71073
_diffrn_reflns_av_R_equivalents 0.0292
_diffrn_reflns_av_unetI/netI 0.0242
_diffrn_reflns_Laue_measured_fraction_full 0.976
_diffrn_reflns_Laue_measured_fraction_max 0.979
_diffrn_reflns_limit_h_max 13
_diffrn_reflns_limit_h_min -14
_diffrn_reflns_limit_k_max 20
_diffrn_reflns_limit_k_min -20
_diffrn_reflns_limit_l_max 25
_diffrn_reflns_limit_l_min -22
_diffrn_reflns_number 10327
_diffrn_reflns_point_group_measured_fraction_full 0.983
_diffrn_reflns_point_group_measured_fraction_max 0.983
_diffrn_reflns_theta_full 25.242
_diffrn_reflns_theta_max 28.189
_diffrn_reflns_theta_min 4.428
_diffrn_source_current 1.0
_diffrn_source_power 0.05
_diffrn_source_voltage 50.0
_diffrn_standards_number 0
_exptl_absorpt_coefficient_mu 0.488
_exptl_absorpt_correction_T_max 0.7457
_exptl_absorpt_correction_T_min 0.6323
_exptl_absorpt_correction_type multi-scan
_exptl_absorpt_process_details
;
SADABS-2014/5 (Bruker,2014/5) was used for absorption correction.
wR2(int) was 0.0762 before and 0.0526 after correction.
The Ratio of minimum to maximum transmission is 0.8479.
The \l/2 correction factor is Not present.
;
_exptl_crystal_colour 'clear light yellow'
_exptl_crystal_colour_lustre clear
_exptl_crystal_colour_modifier light
_exptl_crystal_colour_primary yellow
_exptl_crystal_density_diffrn 1.124
_exptl_crystal_description block
_exptl_crystal_F_000 1160
_exptl_crystal_size_max 0.206
_exptl_crystal_size_mid 0.177
_exptl_crystal_size_min 0.144
_refine_diff_density_max 0.421
_refine_diff_density_min -0.523
_refine_diff_density_rms 0.054
_refine_ls_abs_structure_details
;
 Refined as an inversion twin.
;
_refine_ls_abs_structure_Flack 0.32(3)
_refine_ls_extinction_method none
_refine_ls_goodness_of_fit_ref 1.066
_refine_ls_hydrogen_treatment constr
_refine_ls_matrix_type full
_refine_ls_number_parameters 106
_refine_ls_number_reflns 2001
_refine_ls_number_restraints 18
_refine_ls_restrained_S_all 1.083
_refine_ls_R_factor_all 0.0403
_refine_ls_R_factor_gt 0.0377
_refine_ls_shift/su_max 0.000
_refine_ls_shift/su_mean 0.000
_refine_ls_structure_factor_coef Fsqd
_refine_ls_weighting_details 'w=1/[\s^2^(Fo^2^)+(0.0765P)^2^+1.3187P] where P=(Fo^2^+2Fc^2^)/3'
_refine_ls_weighting_scheme calc
_refine_ls_wR_factor_gt 0.1037
_refine_ls_wR_factor_ref 0.1061
_reflns_Friedel_coverage 0.796
_reflns_Friedel_fraction_full 0.991
_reflns_Friedel_fraction_max 0.988
_reflns_number_gt 1920
_reflns_number_total 2001
_reflns_threshold_expression 'I > 2\s(I)'
_cod_data_source_file d2ce00445c2.cif
_cod_data_source_block 3_tpb_250K
_cod_original_cell_volume 3298.7(19)
_cod_database_code 7244781
_shelx_shelxl_version_number 2018/3
_shelx_space_group_comment
;
The symmetry employed for this shelxl refinement is uniquely defined
by the following loop, which should always be used as a source of
symmetry information in preference to the above space-group names.
They are only intended as comments.
;
_shelx_estimated_absorpt_t_max 0.933
_shelx_estimated_absorpt_t_min 0.906
_olex2_refinement_description
;
1. Twinned data refinement
 Scales: 0.68(3)
 0.32(3)
2. Fixed Uiso
 At 1.2 times of:
  All C(H) groups
3. Uiso/Uaniso restraints and constraints
Uanis(B1) \\sim Ueq: with sigma of 0.001 and sigma for terminal atoms of 0.002
Uanis(O2) \\sim Ueq, Uanis(O1) \\sim Ueq: with sigma of 0.01 and sigma for
terminal atoms of 0.02
4. Others
 Fixed Sof: O2(0.25) O1(0.25)
5.a Aromatic/amide H refined with riding coordinates:
 C6(H6), C5(H5), C4(H4), C2(H2), C8(H8)
;
_olex2_submission_special_instructions 'No special instructions were received'

loop_
_space_group_symop_operation_xyz
'x, y, z'
'-x, -y, z'
'-x, y, -z'
'x, -y, -z'
'x, y+1/2, z+1/2'
'-x, -y+1/2, z+1/2'
'-x, y+1/2, -z+1/2'
'x, -y+1/2, -z+1/2'
'x+1/2, y, z+1/2'
'-x+1/2, -y, z+1/2'
'-x+1/2, y, -z+1/2'
'x+1/2, -y, -z+1/2'
'x+1/2, y+1/2, z'
'-x+1/2, -y+1/2, z'
'-x+1/2, y+1/2, -z'
'x+1/2, -y+1/2, -z'

loop_
_atom_site_label
_atom_site_type_symbol
_atom_site_fract_x
_atom_site_fract_y
_atom_site_fract_z
_atom_site_U_iso_or_equiv
_atom_site_adp_type
_atom_site_occupancy
_atom_site_site_symmetry_order
_atom_site_calc_flag
_atom_site_refinement_flags_posn
_atom_site_refinement_flags_adp
_atom_site_refinement_flags_occupancy
_atom_site_disorder_assembly
_atom_site_disorder_group
Fe1 Fe 0.000000 0.500000 0.000000 0.0295(2) Uani 1 4 d S T P . .
N1 N 0.000000 0.63467(18) 0.000000 0.0408(6) Uani 1 2 d S T P . .
N2 N 0.1453(2) 0.4914(2) 0.08169(11) 0.0369(5) Uani 1 1 d . . . . .
C1 C 0.000000 0.7064(2) 0.000000 0.0475(8) Uani 1 2 d S T P . .
C6 C 0.2380(3) 0.5455(2) 0.08428(18) 0.0498(8) Uani 1 1 d . . . . .
H6 H 0.236432 0.592987 0.054374 0.060 Uiso 1 1 calc R U . . .
C5 C 0.3358(4) 0.5355(3) 0.1284(3) 0.0674(12) Uani 1 1 d . . . . .
H5 H 0.399762 0.575009 0.127852 0.081 Uiso 1 1 calc R U . . .
C4 C 0.3393(3) 0.4669(2) 0.1737(2) 0.0518(8) Uani 1 1 d . . . . .
H4 H 0.403496 0.460710 0.205894 0.062 Uiso 1 1 calc R U . . .
C3 C 0.2469(3) 0.40726(15) 0.17090(13) 0.0321(5) Uani 1 1 d . . . . .
C2 C 0.1523(3) 0.42296(17) 0.12464(14) 0.0353(6) Uani 1 1 d . . . . .
H2 H 0.088519 0.383400 0.122919 0.042 Uiso 1 1 calc R U . . .
C7 C 0.2489(2) 0.32725(15) 0.21312(13) 0.0313(5) Uani 1 1 d . . . . .
C8 C 0.250000 0.250000 0.17701(18) 0.0341(7) Uani 1 2 d S T P . .
H8 H 0.250002 0.250001 0.127524 0.041 Uiso 1 2 calc R U P . .
B1 B 0.000000 0.8078(8) 0.000000 0.117(3) Uani 1 2 d S TU P . .
O2 O 0.413(3) 0.674(3) 0.2753(19) 0.174(12) Uani 0.25 1 d . U P A -2
O1 O 0.170(5) 0.775(4) 0.294(2) 0.26(3) Uani 0.25 1 d . U P B -1

loop_
_atom_site_aniso_label
_atom_site_aniso_U_11
_atom_site_aniso_U_22
_atom_site_aniso_U_33
_atom_site_aniso_U_23
_atom_site_aniso_U_13
_atom_site_aniso_U_12
Fe1 0.0424(4) 0.0224(3) 0.0236(3) 0.000 0.000 0.000
N1 0.0574(18) 0.0253(13) 0.0398(14) 0.000 0.010(2) 0.000
N2 0.0444(11) 0.0359(13) 0.0305(9) 0.0060(10) -0.0032(8) -0.0044(11)
C1 0.063(2) 0.0343(18) 0.0453(18) 0.000 0.002(3) 0.000
C6 0.062(2) 0.0367(15) 0.0504(17) 0.0164(13) -0.0100(14) -0.0155(15)
C5 0.064(2) 0.057(2) 0.082(3) 0.031(2) -0.025(2) -0.0348(18)
C4 0.0460(16) 0.0503(17) 0.0591(19) 0.0187(15) -0.0154(14) -0.0131(14)
C3 0.0420(13) 0.0269(11) 0.0274(11) 0.0021(9) 0.0012(10) -0.0014(10)
C2 0.0459(14) 0.0308(13) 0.0292(12) 0.0035(9) -0.0038(10) -0.0079(10)
C7 0.0398(13) 0.0270(11) 0.0269(13) 0.0021(9) -0.0008(9) -0.0012(10)
C8 0.051(2) 0.0307(17) 0.0207(14) 0.000 0.000 -0.0017(16)
B1 0.123(4) 0.107(4) 0.122(4) 0.000 -0.001(3) 0.000
O2 0.149(19) 0.22(2) 0.153(19) 0.027(17) -0.046(16) -0.031(17)
O1 0.27(3) 0.22(3) 0.28(3) 0.04(2) -0.06(2) -0.05(2)

loop_
_atom_type_symbol
_atom_type_description
_atom_type_scat_dispersion_real
_atom_type_scat_dispersion_imag
_atom_type_scat_source
C C 0.0033 0.0016 'International Tables Vol C Tables 4.2.6.8 and 6.1.1.4'
H H 0.0000 0.0000 'International Tables Vol C Tables 4.2.6.8 and 6.1.1.4'
B B 0.0013 0.0007 'International Tables Vol C Tables 4.2.6.8 and 6.1.1.4'
Fe Fe 0.3463 0.8444 'International Tables Vol C Tables 4.2.6.8 and 6.1.1.4'
N N 0.0061 0.0033 'International Tables Vol C Tables 4.2.6.8 and 6.1.1.4'
O O 0.0106 0.0060 'International Tables Vol C Tables 4.2.6.8 and 6.1.1.4'

loop_
_geom_angle_atom_site_label_1
_geom_angle_atom_site_label_2
_geom_angle_atom_site_label_3
_geom_angle
_geom_angle_site_symmetry_1
_geom_angle_site_symmetry_3
_geom_angle_publ_flag
N1 Fe1 N1 180.0 . 2_565 ?
N1 Fe1 N2 93.48(9) 2_565 2_565 ?
N1 Fe1 N2 86.52(9) 2_565 3 ?
N1 Fe1 N2 86.52(9) 2_565 . ?
N1 Fe1 N2 93.48(9) . 3 ?
N1 Fe1 N2 93.48(9) . . ?
N1 Fe1 N2 86.52(9) . 4_565 ?
N1 Fe1 N2 86.52(9) . 2_565 ?
N1 Fe1 N2 93.48(9) 2_565 4_565 ?
N2 Fe1 N2 88.46(12) 3 2_565 ?
N2 Fe1 N2 91.96(12) . 2_565 ?
N2 Fe1 N2 91.96(12) 3 4_565 ?
N2 Fe1 N2 173.04(17) . 3 ?
N2 Fe1 N2 88.46(12) . 4_565 ?
N2 Fe1 N2 173.04(17) 2_565 4_565 ?
C1 N1 Fe1 180.0 . . ?
C6 N2 Fe1 122.4(2) . . ?
C6 N2 C2 116.4(2) . . ?
C2 N2 Fe1 120.5(2) . . ?
N1 C1 B1 180.0 . . ?
N2 C6 H6 118.3 . . ?
N2 C6 C5 123.4(3) . . ?
C5 C6 H6 118.3 . . ?
C6 C5 H5 120.3 . . ?
C6 C5 C4 119.4(3) . . ?
C4 C5 H5 120.3 . . ?
C5 C4 H4 120.4 . . ?
C5 C4 C3 119.1(3) . . ?
C3 C4 H4 120.4 . . ?
C4 C3 C7 122.7(3) . . ?
C2 C3 C4 117.1(2) . . ?
C2 C3 C7 120.2(2) . . ?
N2 C2 C3 124.5(2) . . ?
N2 C2 H2 117.7 . . ?
C3 C2 H2 117.7 . . ?
C7 C7 C3 122.45(13) 11 . ?
C8 C7 C3 118.2(2) . . ?
C8 C7 C7 119.37(16) . 11 ?
C7 C8 C7 121.2(3) 14 . ?
C7 C8 H8 119.4 . . ?
C7 C8 H8 119.4 14 . ?

loop_
_geom_bond_atom_site_label_1
_geom_bond_atom_site_label_2
_geom_bond_distance
_geom_bond_site_symmetry_2
_geom_bond_publ_flag
Fe1 N1 2.124(3) . ?
Fe1 N1 2.124(3) 2_565 ?
Fe1 N2 2.233(2) 2_565 ?
Fe1 N2 2.233(2) 3 ?
Fe1 N2 2.233(2) . ?
Fe1 N2 2.233(2) 4_565 ?
N1 C1 1.132(5) . ?
N2 C6 1.331(4) . ?
N2 C2 1.355(4) . ?
C1 B1 1.599(13) . ?
C6 H6 0.9400 . ?
C6 C5 1.374(5) . ?
C5 H5 0.9400 . ?
C5 C4 1.383(5) . ?
C4 H4 0.9400 . ?
C4 C3 1.387(4) . ?
C3 C2 1.385(4) . ?
C3 C7 1.495(3) . ?
C2 H2 0.9400 . ?
C7 C7 1.401(5) 11 ?
C7 C8 1.398(3) . ?
C8 H8 0.9400 . ?

loop_
_geom_torsion_atom_site_label_1
_geom_torsion_atom_site_label_2
_geom_torsion_atom_site_label_3
_geom_torsion_atom_site_label_4
_geom_torsion
_geom_torsion_site_symmetry_1
_geom_torsion_site_symmetry_2
_geom_torsion_site_symmetry_3
_geom_torsion_site_symmetry_4
_geom_torsion_publ_flag
Fe1 N2 C6 C5 -171.8(4) . . . . ?
Fe1 N2 C2 C3 172.0(2) . . . . ?
N2 C6 C5 C4 -1.0(7) . . . . ?
C6 N2 C2 C3 1.2(4) . . . . ?
C6 C5 C4 C3 3.3(7) . . . . ?
C5 C4 C3 C2 -3.3(6) . . . . ?
C5 C4 C3 C7 174.3(4) . . . . ?
C4 C3 C2 N2 1.0(5) . . . . ?
C4 C3 C7 C7 61.2(5) . . . 11 ?
C4 C3 C7 C8 -117.9(3) . . . . ?
C3 C7 C8 C7 -179.6(3) . . . 14 ?
C2 N2 C6 C5 -1.3(6) . . . . ?
C2 C3 C7 C7 -121.2(4) . . . 11 ?
C2 C3 C7 C8 59.6(3) . . . . ?
C7 C3 C2 N2 -176.6(3) . . . . ?
C7 C7 C8 C7 1.2(3) 11 . . 14 ?

loop_
_twin_individual_id
_twin_individual_mass_fraction_refined
1 0.68(3)
2 0.32(3)
